data_4350668
loop_
_publ_author_name
'Weng, Zhehui'
'Zhang, Zhi-hui'
'Olds, Travis'
'Sterniczuk, Marcin'
'Burns, Peter C.'

_publ_section_title
;
 Copper(I) and copper(II) uranyl heterometallic hybrid materials.
;
_journal_issue 15
_journal_name_full 'Inorganic chemistry'
_journal_page_first 7993
_journal_page_last 7998
_journal_paper_doi 10.1021/ic5007814
_journal_volume 53
_journal_year 2014
_chemical_formula_moiety 'C30 Cu N5 O18 U3, 3(O)'
_chemical_formula_sum 'C30 Cu N5 O21 U3'
_chemical_formula_weight 1543.98
_space_group_crystal_system monoclinic
_space_group_IT_number 13
_space_group_name_Hall '-P 2yc'
_space_group_name_H-M_alt 'P 1 2/c 1'
_atom_sites_solution_hydrogens mixed
_atom_sites_solution_primary direct
_atom_sites_solution_secondary difmap
_audit_creation_date 2014-02-14
_audit_creation_method
;
Olex2 1.2
(compiled 2014.02.11 svn.r2872 for OlexSys, GUI svn.r4767)
;
_cell_angle_alpha 90.00
_cell_angle_beta 105.0120(13)
_cell_angle_gamma 90.00
_cell_formula_units_Z 2
_cell_length_a 9.7137(11)
_cell_length_b 14.5743(16)
_cell_length_c 14.5114(16)
_cell_measurement_temperature 196(2)
_cell_volume 1984.3(4)
_computing_molecular_graphics 'Olex2 (Dolomanov et al., 2009)'
_computing_publication_material 'Olex2 (Dolomanov et al., 2009)'
_computing_structure_refinement 'XL (Sheldrick, 2008)'
_computing_structure_solution 'ShelXS (Sheldrick, 2008)'
_diffrn_ambient_temperature 196.15
_diffrn_measured_fraction_theta_full 1.000
_diffrn_measured_fraction_theta_max 1.000
_diffrn_radiation_monochromator graphite
_diffrn_radiation_type MoK\a
_diffrn_radiation_wavelength 0.71073
_diffrn_reflns_av_R_equivalents 0.0683
_diffrn_reflns_av_unetI/netI 0.0475
_diffrn_reflns_limit_h_max 12
_diffrn_reflns_limit_h_min -12
_diffrn_reflns_limit_k_max 18
_diffrn_reflns_limit_k_min -18
_diffrn_reflns_limit_l_max 18
_diffrn_reflns_limit_l_min -18
_diffrn_reflns_number 21629
_diffrn_reflns_theta_full 26.37
_diffrn_reflns_theta_max 26.37
_diffrn_reflns_theta_min 1.40
_diffrn_source 'fine-focus sealed tube'
_exptl_absorpt_coefficient_mu 12.821
_exptl_crystal_density_diffrn 2.584
_exptl_crystal_density_method 'not measured'
_exptl_crystal_F_000 1376
_refine_diff_density_max 1.140
_refine_diff_density_min -0.749
_refine_diff_density_rms 0.192
_refine_ls_extinction_method none
_refine_ls_goodness_of_fit_ref 1.027
_refine_ls_hydrogen_treatment undef
_refine_ls_matrix_type full
_refine_ls_number_parameters 273
_refine_ls_number_reflns 4065
_refine_ls_number_restraints 95
_refine_ls_restrained_S_all 1.021
_refine_ls_R_factor_all 0.0437
_refine_ls_R_factor_gt 0.0296
_refine_ls_shift/su_max 0.001
_refine_ls_shift/su_mean 0.000
_refine_ls_structure_factor_coef Fsqd
_refine_ls_weighting_details 'calc w=1/[\s^2^(Fo^2^)+(0.0219P)^2^+7.1994P] where P=(Fo^2^+2Fc^2^)/3'
_refine_ls_weighting_scheme calc
_refine_ls_wR_factor_gt 0.0624
_refine_ls_wR_factor_ref 0.0681
_reflns_number_gt 3293
_reflns_number_total 4065
_reflns_threshold_expression >2sigma(I)
_cod_data_source_file ic5007814_si_002.cif
_cod_data_source_block p2c_a
_cod_database_code 4350668
_olex2_refinement_description
;
1. Rigid bond restraints
 All non-hydrogen atoms
 with sigma for 1-2 distances of 0.01 and sigma for 1-3 distances of 0.01
2. Others
 Fixed Sof: O1AA(0.5) O2AA(0.5) O0AA(0.5)
;
_olex2_computing_structure_solution_long 'ShelXS (Sheldrick, 2008)'

loop_
_space_group_symop_id
_space_group_symop_operation_xyz
1 'x, y, z'
2 '-x, y, -z+1/2'
3 '-x, -y, -z'
4 'x, -y, z-1/2'

loop_
_atom_site_label
_atom_site_type_symbol
_atom_site_fract_x
_atom_site_fract_y
_atom_site_fract_z
_atom_site_U_iso_or_equiv
_atom_site_adp_type
_atom_site_occupancy
_atom_site_calc_flag
_atom_site_site_symmetry_order
_atom_site_refinement_flags_posn
_atom_site_refinement_flags_adp
_atom_site_refinement_flags_occupancy
C1 C 0.9144(7) 0.8493(5) 0.5673(5) 0.0219(15) Uani 1 d 1 . U .
C2 C 0.9862(7) 0.5726(4) 0.6433(5) 0.0201(15) Uani 1 d 1 . U .
C3 C 0.7738(8) 1.0859(5) 0.4838(6) 0.0258(16) Uani 1 d 1 . U .
C4 C 0.7820(7) 0.5087(5) 0.5340(5) 0.0218(15) Uani 1 d 1 . U .
C5 C 0.8182(7) 1.0020(5) 0.5445(5) 0.0249(15) Uani 1 d 1 . U .
C6 C 0.7123(8) 0.4304(5) 0.4700(5) 0.0252(16) Uani 1 d 1 . U .
C7 C 0.8677(8) 0.9241(5) 0.5069(5) 0.0243(16) Uani 1 d 1 . U .
C8 C 0.9259(7) 0.5000(5) 0.5875(5) 0.0238(15) Uani 1 d 1 . U .
C9 C 0.7747(7) 0.6563(5) 0.6031(5) 0.0216(15) Uani 1 d 1 . U .
C10 C 0.8462(8) 0.9219(5) 0.6917(5) 0.0252(16) Uani 1 d 1 . U .
C11 C 0.8065(8) 1.0013(5) 0.6385(6) 0.0310(17) Uani 1 d 1 . U .
C12 C 0.5000 0.7743(7) 0.2500 0.033(3) Uani 1 d 2 S TU P
C13 C 0.5000 0.6712(7) 0.2500 0.035(3) Uani 1 d 2 S TU P
C14 C 0.7079(7) 0.5880(5) 0.5410(5) 0.0228(15) Uani 1 d 1 . U .
C15 C 0.4849(9) 0.8205(6) 0.1639(7) 0.041(2) Uani 1 d 1 . U .
C16 C 0.4840(9) 0.9167(6) 0.1672(7) 0.045(2) Uani 1 d 1 . U .
N1 N 0.9046(6) 0.8481(4) 0.6584(4) 0.0216(13) Uani 1 d 1 . U .
N2 N 0.9123(6) 0.6489(4) 0.6530(4) 0.0177(12) Uani 1 d 1 . U .
N3 N 0.5000 0.9633(7) 0.2500 0.050(3) Uani 1 d 2 S TU P
O1 O 0.5000 0.3245(4) 0.2500 0.0203(14) Uani 1 d 2 S TU P
O2 O 0.7845(5) 0.2474(3) 0.3115(3) 0.0254(11) Uani 1 d 1 . U .
O3 O 0.5068(5) 0.2294(3) 0.4308(4) 0.0298(12) Uani 1 d 1 . U .
O4 O 0.5000 0.1477(4) 0.2500 0.0276(16) Uani 1 d 2 S TU P
O5 O 0.7880(6) 1.1636(3) 0.5215(4) 0.0334(13) Uani 1 d 1 . U .
O6 O 0.7209(6) 1.0760(3) 0.3959(4) 0.0322(13) Uani 1 d 1 . U .
O7 O 0.7741(6) 0.3557(4) 0.4759(4) 0.0423(14) Uani 1 d 1 . U .
O8 O 0.5901(6) 0.4449(4) 0.4131(4) 0.0367(13) Uani 1 d 1 . U .
O9 O 0.4697(7) 0.6288(4) 0.1722(4) 0.0503(17) Uani 1 d 1 . U .
O10 O 0.3202(5) 0.4813(4) 0.2557(4) 0.0354(13) Uani 1 d 1 . U .
Cu1 Cu 1.0000 0.74715(7) 0.7500 0.0167(2) Uani 1 d 2 S TU P
U1 U 0.63924(3) 0.237828(16) 0.366657(17) 0.01537(8) Uani 1 d 1 . U .
U2 U 0.5000 0.47866(2) 0.2500 0.01904(10) Uani 1 d 2 S TU P
O1AA O 0.830(3) 1.3014(18) 0.6975(18) 0.153(9) Uiso 0.50 d 1 . U .
O2AA O 0.942(4) 0.814(3) 0.318(3) 0.245(16) Uiso 0.50 d 1 . U .
O0AA O 1.122(4) 0.300(3) 0.616(3) 0.243(16) Uiso 0.50 d 1 . U .

loop_
_atom_site_aniso_label
_atom_site_aniso_U_11
_atom_site_aniso_U_22
_atom_site_aniso_U_33
_atom_site_aniso_U_23
_atom_site_aniso_U_13
_atom_site_aniso_U_12
C1 0.024(4) 0.024(4) 0.017(3) 0.007(3) 0.004(3) 0.000(3)
C2 0.025(4) 0.012(3) 0.020(4) -0.004(3) 0.001(3) -0.003(3)
C3 0.024(4) 0.020(4) 0.030(4) 0.002(3) 0.001(3) 0.001(3)
C4 0.030(4) 0.023(3) 0.011(3) -0.009(3) 0.003(3) -0.015(3)
C5 0.024(4) 0.024(3) 0.025(4) 0.008(3) 0.003(3) 0.003(3)
C6 0.036(4) 0.020(4) 0.020(4) -0.011(3) 0.007(3) -0.016(3)
C7 0.030(4) 0.019(4) 0.019(4) 0.005(3) -0.001(3) 0.003(3)
C8 0.031(4) 0.019(4) 0.021(4) -0.005(3) 0.006(3) -0.002(3)
C9 0.019(3) 0.023(4) 0.021(4) -0.001(3) 0.002(3) -0.006(3)
C10 0.033(4) 0.020(4) 0.024(4) 0.010(3) 0.009(3) 0.007(3)
C11 0.030(4) 0.028(4) 0.034(4) 0.009(3) 0.008(3) 0.010(3)
C12 0.037(6) 0.012(4) 0.045(7) 0.000 0.003(6) 0.000
C13 0.053(7) 0.011(4) 0.034(6) 0.000 0.001(6) 0.000
C14 0.022(4) 0.023(4) 0.023(4) 0.000(3) 0.004(3) -0.005(3)
C15 0.043(5) 0.023(4) 0.055(6) 0.009(4) 0.010(4) 0.002(4)
C16 0.043(5) 0.024(4) 0.061(6) 0.004(4) 0.005(5) 0.000(4)
N1 0.023(3) 0.019(3) 0.020(3) 0.006(2) 0.000(2) -0.001(2)
N2 0.018(3) 0.014(3) 0.020(3) 0.000(2) 0.002(2) -0.003(2)
N3 0.044(6) 0.022(5) 0.069(7) 0.000 -0.011(6) 0.000
O1 0.025(3) 0.010(3) 0.020(3) 0.000 -0.003(3) 0.000
O2 0.026(3) 0.025(3) 0.023(3) 0.004(2) 0.004(2) 0.002(2)
O3 0.031(3) 0.033(3) 0.025(3) 0.009(2) 0.006(2) 0.005(2)
O4 0.039(4) 0.011(3) 0.024(4) 0.000 -0.007(3) 0.000
O5 0.049(3) 0.021(3) 0.025(3) 0.005(2) 0.000(3) 0.007(3)
O6 0.044(3) 0.018(3) 0.026(3) 0.007(2) -0.006(2) 0.001(2)
O7 0.053(4) 0.030(3) 0.039(3) -0.018(3) 0.002(3) -0.004(3)
O8 0.042(3) 0.041(3) 0.019(3) -0.001(2) -0.006(2) -0.020(3)
O9 0.097(5) 0.015(3) 0.031(3) 0.001(2) 0.004(3) 0.000(3)
O10 0.030(3) 0.034(3) 0.039(3) 0.001(3) 0.003(2) 0.008(2)
Cu1 0.0245(6) 0.0086(5) 0.0129(6) 0.000 -0.0023(5) 0.000
U1 0.01848(13) 0.01083(13) 0.01393(13) 0.00167(10) -0.00096(10) 0.00149(10)
U2 0.0249(2) 0.00946(18) 0.0187(2) 0.000 -0.00159(15) 0.000

loop_
_atom_type_symbol
_atom_type_description
_atom_type_scat_dispersion_real
_atom_type_scat_dispersion_imag
_atom_type_scat_source
C C 0.0033 0.0016 'International Tables Vol C Tables 4.2.6.8 and 6.1.1.4'
N N 0.0061 0.0033 'International Tables Vol C Tables 4.2.6.8 and 6.1.1.4'
O O 0.0106 0.0060 'International Tables Vol C Tables 4.2.6.8 and 6.1.1.4'
Cu Cu 0.3201 1.2651 'International Tables Vol C Tables 4.2.6.8 and 6.1.1.4'
U U -9.6767 9.6646 'International Tables Vol C Tables 4.2.6.8 and 6.1.1.4'

loop_
_geom_angle_atom_site_label_1
_geom_angle_atom_site_label_2
_geom_angle_atom_site_label_3
_geom_angle
_geom_angle_site_symmetry_1
_geom_angle_site_symmetry_3
N1 C1 C7 122.0(6) . .
N2 C2 C8 122.7(6) . .
C5 C3 U1 170.2(5) . 1_565
O5 C3 C5 119.9(7) . .
O5 C3 O6 121.3(7) . .
O5 C3 U1 62.9(4) . 1_565
O6 C3 C5 118.8(6) . .
O6 C3 U1 59.1(4) . 1_565
C8 C4 C6 119.2(7) . .
C14 C4 C6 121.1(6) . .
C14 C4 C8 119.6(6) . .
C7 C5 C3 120.4(6) . .
C11 C5 C3 119.6(7) . .
C11 C5 C7 119.9(7) . .
O7 C6 C4 119.3(7) . .
O7 C6 O8 123.0(7) . .
O8 C6 C4 117.7(7) . .
C5 C7 C1 118.4(7) . .
C2 C8 C4 117.7(6) . .
N2 C9 C14 121.5(6) . .
N1 C10 C11 122.8(7) . .
C10 C11 C5 117.9(7) . .
C15 C12 C13 118.9(5) 2_655 .
C15 C12 C13 118.9(5) . .
C15 C12 C15 122.2(10) 2_655 .
O9 C13 C12 119.5(5) . .
O9 C13 C12 119.5(5) 2_655 .
O9 C13 O9 120.9(10) 2_655 .
C4 C14 C9 119.0(6) . .
C12 C15 C16 116.9(9) . .
N3 C16 C15 122.1(9) . .
C1 N1 C10 118.6(6) . .
C1 N1 Cu1 120.8(5) . .
C10 N1 Cu1 120.0(5) . .
C2 N2 Cu1 120.9(4) . .
C9 N2 C2 119.3(6) . .
C9 N2 Cu1 119.6(5) . .
C16 N3 C16 119.7(11) . 2_655
U1 O1 U1 112.0(3) 2_655 .
U2 O1 U1 124.00(13) . .
U2 O1 U1 124.00(13) . 2_655
U1 O4 U1 109.9(3) . 2_655
C3 O5 U1 91.5(4) . 1_565
C3 O6 U1 95.3(4) . 1_565
C6 O7 U1 113.6(5) . .
C6 O8 U2 136.6(5) . .
C13 O9 U2 93.0(5) . .
N1 Cu1 N1 87.6(3) . 2_756
N2 Cu1 N1 91.1(2) . .
N2 Cu1 N1 176.4(2) 2_756 .
N2 Cu1 N1 91.1(2) 2_756 2_756
N2 Cu1 N1 176.4(2) . 2_756
N2 Cu1 N2 90.5(3) . 2_756
C3 U1 U1 129.96(15) 1_545 2_655
C3 U1 U2 168.09(15) 1_545 .
O1 U1 C3 163.9(2) . 1_545
O1 U1 O4 69.04(18) . .
O1 U1 O5 168.76(15) . 1_545
O1 U1 O6 139.45(17) . 1_545
O1 U1 O7 101.94(19) . .
O1 U1 U1 34.00(13) . 2_655
O1 U1 U2 27.92(13) . .
O2 U1 C3 91.9(2) . 1_545
O2 U1 O1 90.55(15) . .
O2 U1 O4 95.56(16) . .
O2 U1 O5 95.35(19) . 1_545
O2 U1 O6 84.1(2) . 1_545
O2 U1 O7 83.4(2) . .
O2 U1 U1 93.67(15) . 2_655
O2 U1 U2 87.80(15) . .
O3 U1 C3 85.3(2) . 1_545
O3 U1 O1 93.28(16) . .
O3 U1 O2 175.0(2) . .
O3 U1 O4 88.76(17) . .
O3 U1 O5 80.3(2) . 1_545
O3 U1 O6 95.0(2) . 1_545
O3 U1 O7 92.7(2) . .
O3 U1 U1 91.27(16) . 2_655
O3 U1 U2 94.11(16) . .
O4 U1 C3 94.9(2) . 1_545
O4 U1 O5 119.68(18) . 1_545
O4 U1 O6 71.53(17) . 1_545
O4 U1 O7 170.94(19) . .
O4 U1 U1 35.05(13) . 2_655
O4 U1 U2 96.96(13) . .
O5 U1 C3 25.62(18) 1_545 1_545
O5 U1 U1 154.10(12) 1_545 2_655
O5 U1 U2 142.59(12) 1_545 .
O6 U1 C3 25.60(18) 1_545 1_545
O6 U1 O5 51.03(16) 1_545 1_545
O6 U1 U1 106.11(12) 1_545 2_655
O6 U1 U2 165.13(12) 1_545 .
O7 U1 C3 94.1(2) . 1_545
O7 U1 O5 69.38(18) . 1_545
O7 U1 O6 117.19(18) . 1_545
O7 U1 U1 135.93(14) . 2_655
O7 U1 U2 74.03(14) . .
U1 U1 U2 61.912(5) 2_655 .
O1 U2 O8 77.93(14) . .
O1 U2 O8 77.93(14) . 2_655
O1 U2 O9 153.50(13) . .
O1 U2 O9 153.50(13) . 2_655
O1 U2 U1 28.088(5) . 2_655
O1 U2 U1 28.088(5) . .
O8 U2 O8 155.9(3) 2_655 .
O8 U2 O9 128.37(19) . .
O8 U2 O9 75.73(19) 2_655 .
O8 U2 O9 128.37(19) 2_655 2_655
O8 U2 O9 75.73(19) . 2_655
O8 U2 U1 103.91(13) 2_655 .
O8 U2 U1 52.46(14) . .
O8 U2 U1 103.91(13) . 2_655
O8 U2 U1 52.46(14) 2_655 2_655
O9 U2 O9 53.0(3) 2_655 .
O9 U2 U1 127.30(13) . 2_655
O9 U2 U1 166.67(17) 2_655 2_655
O9 U2 U1 127.30(13) 2_655 .
O9 U2 U1 166.67(17) . .
O10 U2 O1 91.22(17) 2_655 .
O10 U2 O1 91.22(17) . .
O10 U2 O8 86.4(2) 2_655 .
O10 U2 O8 94.1(2) . .
O10 U2 O8 94.1(2) 2_655 2_655
O10 U2 O8 86.4(2) . 2_655
O10 U2 O9 90.0(2) . .
O10 U2 O9 87.8(2) . 2_655
O10 U2 O9 87.8(2) 2_655 .
O10 U2 O9 90.0(2) 2_655 2_655
O10 U2 O10 177.6(3) . 2_655
O10 U2 U1 103.27(17) . .
O10 U2 U1 78.93(17) 2_655 .
O10 U2 U1 78.93(17) . 2_655
O10 U2 U1 103.27(17) 2_655 2_655
U1 U2 U1 56.176(11) 2_655 .

loop_
_geom_bond_atom_site_label_1
_geom_bond_atom_site_label_2
_geom_bond_distance
_geom_bond_site_symmetry_2
C1 C7 1.400(9) .
C1 N1 1.349(8) .
C2 C8 1.369(9) .
C2 N2 1.351(8) .
C3 C5 1.504(10) .
C3 O5 1.250(8) .
C3 O6 1.254(9) .
C3 U1 2.889(7) 1_565
C4 C6 1.516(9) .
C4 C8 1.417(10) .
C4 C14 1.380(10) .
C5 C7 1.398(10) .
C5 C11 1.398(10) .
C6 O7 1.235(9) .
C6 O8 1.276(9) .
C9 C14 1.386(10) .
C9 N2 1.349(8) .
C10 C11 1.389(10) .
C10 N1 1.363(9) .
C12 C13 1.503(14) .
C12 C15 1.393(10) .
C12 C15 1.393(10) 2_655
C13 O9 1.254(7) 2_655
C13 O9 1.254(7) .
C15 C16 1.402(11) .
C16 N3 1.353(10) .
N1 Cu1 2.037(6) .
N2 Cu1 2.034(5) .
N3 C16 1.353(10) 2_655
O1 U1 2.259(3) 2_655
O1 U1 2.259(3) .
O1 U2 2.247(6) .
O2 U1 1.799(5) .
O3 U1 1.776(5) .
O4 U1 2.288(4) .
O4 U1 2.288(4) 2_655
O5 U1 2.573(5) 1_565
O6 U1 2.490(5) 1_565
O7 U1 2.471(5) .
O8 U2 2.354(5) .
O9 U2 2.445(5) .
O10 U2 1.771(5) .
Cu1 N1 2.037(6) 2_756
Cu1 N2 2.034(5) 2_756
U1 C3 2.889(7) 1_545
U1 O5 2.573(5) 1_545
U1 O6 2.490(5) 1_545
U1 U1 3.7465(6) 2_655
U1 U2 3.9786(5) .
U2 O8 2.354(5) 2_655
U2 O9 2.444(5) 2_655
U2 O10 1.771(5) 2_655
U2 U1 3.9786(5) 2_655
